data_7709853
loop_
_publ_author_name
'Auweiler, Daniel'
'Schnierle, Marc'
'Rapp, Valentin'
'Ringenberg, Mark R.'

_publ_section_title
;
 Metal-Metal Communication Between 1,1&#x2019;
 Bis(diphenylphosphino)cobaltocenium and an Organonickel Moiety
;
_journal_name_full 'Dalton Transactions'
_journal_paper_doi 10.1039/D2DT00650B
_journal_year 2022
_chemical_formula_moiety 'C39 H33 Co Ni P2, 1.58(F6 P), 0.42(B F4)'
_chemical_formula_sum 'C39 H33 B0.42 Co F11.16 Ni P3.58'
_chemical_formula_weight 946.84
_space_group_crystal_system monoclinic
_space_group_IT_number 14
_space_group_name_Hall '-P 2ybc'
_space_group_name_H-M_alt 'P 1 21/c 1'
_symmetry_Int_Tables_number 14
_atom_sites_solution_hydrogens geom
_atom_sites_solution_primary direct
_audit_creation_date 2022-03-22
_audit_creation_method
;
Olex2 1.2
(compiled 2018.05.29 svn.r3508 for OlexSys, GUI svn.r5506)
;
_audit_update_record
;
2022-03-22 deposited with the CCDC.	2022-03-29 downloaded from the CCDC.
;
_cell_angle_alpha 90
_cell_angle_beta 96.858(5)
_cell_angle_gamma 90
_cell_formula_units_Z 4
_cell_length_a 19.107(2)
_cell_length_b 10.7707(12)
_cell_length_c 18.508(2)
_cell_measurement_reflns_used 52737
_cell_measurement_temperature 139.99
_cell_measurement_theta_max 26.43
_cell_measurement_theta_min 2.15
_cell_volume 3781.6(7)
_computing_molecular_graphics 'Olex2 (Dolomanov et al., 2009)'
_computing_publication_material 'Olex2 (Dolomanov et al., 2009)'
_computing_structure_refinement 'ShelXL (Sheldrick, 2015)'
_computing_structure_solution 'ShelXS-1997 (Sheldrick, 2008)'
_diffrn_ambient_temperature 139.99
_diffrn_measured_fraction_theta_full 0.9880
_diffrn_measured_fraction_theta_max 0.9819
_diffrn_measurement_device_type 'Apex II, Brucker'
_diffrn_radiation_type MoK\a
_diffrn_radiation_wavelength 0.71073
_diffrn_reflns_av_R_equivalents 0.1029
_diffrn_reflns_av_unetI/netI 0.0914
_diffrn_reflns_Laue_measured_fraction_full 0.9880
_diffrn_reflns_Laue_measured_fraction_max 0.9819
_diffrn_reflns_limit_h_max 23
_diffrn_reflns_limit_h_min -23
_diffrn_reflns_limit_k_max 13
_diffrn_reflns_limit_k_min -13
_diffrn_reflns_limit_l_max 22
_diffrn_reflns_limit_l_min -23
_diffrn_reflns_number 52737
_diffrn_reflns_point_group_measured_fraction_full 0.9880
_diffrn_reflns_point_group_measured_fraction_max 0.9819
_diffrn_reflns_theta_full 25.2417
_diffrn_reflns_theta_max 26.43
_diffrn_reflns_theta_min 2.15
_exptl_absorpt_coefficient_mu 1.196
_exptl_absorpt_correction_T_max 0.8885
_exptl_absorpt_correction_T_min 0.6526
_exptl_absorpt_correction_type numerical
_exptl_absorpt_process_details
;
J. de Meulenaar and H. Tompa, Acta Crystallogr., Sect A 1965, 19, 1014-1018.
P. Coppens in Crystallographic Computing ed F.R. Ahmed, S.R. Hall and C.P. Huber, Copenhagen, Munksgaard, (1970) pp 255-270
;
_exptl_crystal_colour 'light green'
_exptl_crystal_colour_modifier light
_exptl_crystal_colour_primary green
_exptl_crystal_density_diffrn 1.706
_exptl_crystal_description needle
_exptl_crystal_F_000 1965.813
_exptl_crystal_recrystallization_method 'Re-crystallisation from solvent: CH2Cl2/n-hexanes'
_exptl_crystal_size_max 0.434
_exptl_crystal_size_mid 0.096
_exptl_crystal_size_min 0.077
_refine_diff_density_max 3.093
_refine_diff_density_min -2.580
_refine_diff_density_rms 0.248
_refine_ls_extinction_method none
_refine_ls_goodness_of_fit_ref 1.047
_refine_ls_hydrogen_treatment constr
_refine_ls_matrix_type full
_refine_ls_number_parameters 410
_refine_ls_number_reflns 7711
_refine_ls_number_restraints 93
_refine_ls_restrained_S_all 1.081
_refine_ls_R_factor_all 0.1822
_refine_ls_R_factor_gt 0.1324
_refine_ls_shift/su_max 0.000
_refine_ls_shift/su_mean 0.000
_refine_ls_structure_factor_coef Fsqd
_refine_ls_weighting_details 'w=1/[\s^2^(Fo^2^)+(0.1687P)^2^+84.3708P] where P=(Fo^2^+2Fc^2^)/3'
_refine_ls_weighting_scheme calc
_refine_ls_wR_factor_gt 0.3256
_refine_ls_wR_factor_ref 0.3628
_reflns_Friedel_coverage 0.000
_reflns_number_gt 5089
_reflns_number_total 7711
_reflns_threshold_expression 'I > 2\s(I)'
_cod_data_source_file d2dt00650b11.cif
_cod_data_source_block ac500
_cod_database_code 7709853
_shelx_shelxl_version_number 2017/1
_shelx_space_group_comment
;
The symmetry employed for this shelxl refinement is uniquely defined
by the following loop, which should always be used as a source of
symmetry information in preference to the above space-group names.
They are only intended as comments.
;
_olex2_refinement_description
;
1. Fixed Uiso
 At 1.2 times of:
  All C(H) groups
2. Restrained distances
 F45-P6
 1.56 with sigma of 0.02
 F12-F3 = F45-F8
 2.2 with sigma of 0.02
 F33-F45
 2.2 with sigma of 0.02
 F38-F45
 2.2 with sigma of 0.02
 F45-F7
 2.2 with sigma of 0.02
 P6-F45
 1.56 with sigma of 0.02
 B6A-F45A
 1.48 with sigma of 0.02
 F8A-B6A
 1.48 with sigma of 0.02
 F22A-B6A
 1.48 with sigma of 0.02
 F7A-B6A
 1.48 with sigma of 0.02
 F45A-F8A
 2.25 with sigma of 0.02
 F7A-F45A
 2.25 with sigma of 0.02
 F45A-F22A
 2.25 with sigma of 0.02
 P6-F7 \\sim B6A-F7A
 with sigma of 0.02
 P6-F8 \\sim B6A-F8A
 with sigma of 0.02
 P6-F22 \\sim B6A-F22A
 with sigma of 0.02
 P6-F45 \\sim B6A-F45A
 with sigma of 0.02
 F7-F8 \\sim F7A-F8A
 with sigma of 0.04
 F7-F22 \\sim F7A-F22A
 with sigma of 0.04
 F7-F45 \\sim F7A-F45A
 with sigma of 0.04
 F8-F22 \\sim F8A-F22A
 with sigma of 0.04
 F8-F45 \\sim F8A-F45A
 with sigma of 0.04
 F22-F45 \\sim F22A-F45A
 with sigma of 0.04
 P1-F3 \\sim P1A-F3A
 with sigma of 0.02
 P1-F9 \\sim P1A-F9A
 with sigma of 0.02
 P1-F2 \\sim P1A-F2A
 with sigma of 0.02
 P1-F6 \\sim P1A-F6A
 with sigma of 0.02
 P1-F1 \\sim P1A-F1A
 with sigma of 0.02
 P1-F12 \\sim P1A-F12A
 with sigma of 0.02
 F3-F9 \\sim F3A-F9A
 with sigma of 0.04
 F3-F2 \\sim F3A-F2A
 with sigma of 0.04
 F3-F6 \\sim F3A-F6A
 with sigma of 0.04
 F3-F1 \\sim F3A-F1A
 with sigma of 0.04
 F3-F12 \\sim F3A-F12A
 with sigma of 0.04
 F9-F2 \\sim F9A-F2A
 with sigma of 0.04
 F9-F6 \\sim F9A-F6A
 with sigma of 0.04
 F9-F1 \\sim F9A-F1A
 with sigma of 0.04
 F9-F12 \\sim F9A-F12A
 with sigma of 0.04
 F2-F6 \\sim F2A-F6A
 with sigma of 0.04
 F2-F1 \\sim F2A-F1A
 with sigma of 0.04
 F2-F12 \\sim F2A-F12A
 with sigma of 0.04
 F6-F1 \\sim F6A-F1A
 with sigma of 0.04
 F6-F12 \\sim F6A-F12A
 with sigma of 0.04
 F1-F12 \\sim F1A-F12A
 with sigma of 0.04
 P4-C27 \\sim P4-C27A
 with sigma of 0.02
 C27-C53 \\sim C27A-C53A
 with sigma of 0.02
 C27-C47 \\sim C27A-C47A
 with sigma of 0.02
 C53-C44 \\sim C53A-C44A
 with sigma of 0.02
 C44-C23 \\sim C44A-C23A
 with sigma of 0.02
 C23-C24 \\sim C23A-C24A
 with sigma of 0.02
 C24-C47 \\sim C24A-C47A
 with sigma of 0.02
 P4-C53 \\sim P4-C53A
 with sigma of 0.04
 P4-C47 \\sim P4-C47A
 with sigma of 0.04
 C27-C44 \\sim C27A-C44A
 with sigma of 0.04
 C27-C24 \\sim C27A-C24A
 with sigma of 0.04
 C53-C23 \\sim C53A-C23A
 with sigma of 0.04
 C53-C47 \\sim C53A-C47A
 with sigma of 0.04
 C44-C24 \\sim C44A-C24A
 with sigma of 0.04
 C23-C47 \\sim C23A-C47A
 with sigma of 0.04
 P4-C28 \\sim P4-C28A
 with sigma of 0.02
 C28-C32 \\sim C28A-C32A
 with sigma of 0.02
 C28-C36 \\sim C28A-C36A
 with sigma of 0.02
 C32-C57 \\sim C32A-C57A
 with sigma of 0.02
 C57-C61 \\sim C57A-C61A
 with sigma of 0.02
 C61-C51 \\sim C61A-C51A
 with sigma of 0.02
 C51-C36 \\sim C51A-C36A
 with sigma of 0.02
 P4-C32 \\sim P4-C32A
 with sigma of 0.04
 P4-C36 \\sim P4-C36A
 with sigma of 0.04
 C28-C57 \\sim C28A-C57A
 with sigma of 0.04
 C28-C51 \\sim C28A-C51A
 with sigma of 0.04
 C32-C61 \\sim C32A-C61A
 with sigma of 0.04
 C32-C36 \\sim C32A-C36A
 with sigma of 0.04
 C57-C51 \\sim C57A-C51A
 with sigma of 0.04
 C61-C36 \\sim C61A-C36A
 with sigma of 0.04
3. Uiso/Uaniso restraints and constraints
Uanis(C28A) \\sim Ueq: with sigma of 0.0001 and sigma for terminal atoms of
0.0002
Uanis(C27A) \\sim Ueq: with sigma of 0.0001 and sigma for terminal atoms of
0.0002
Uanis(P1A) \\sim Ueq: with sigma of 0.0001 and sigma for terminal atoms of
0.0002
Uanis(P1) = Uanis(F3) = Uanis(F2) = Uanis(F9) = Uanis(F1) = Uanis(F6) =
Uanis(F12)
Uanis(B6A) = Uanis(F22A) = Uanis(F7A) = Uanis(F8A) = Uanis(F45A)
Uanis(P1A) = Uanis(F3A) = Uanis(F6A) = Uanis(F12A) = Uanis(F1A) = Uanis(F9A) =
Uanis(F2A)
Uanis(P6) = Uanis(F7) = Uanis(F8) = Uanis(F22) = Uanis(F33) = Uanis(F38) =
Uanis(F45)
Uanis(C27) = Uanis(C47) = Uanis(C24) = Uanis(C23) = Uanis(C44) = Uanis(C53)
Uanis(C28) = Uanis(C32) = Uanis(C57) = Uanis(C61) = Uanis(C51) = Uanis(C36)
Uanis(C27A) = Uanis(C53A) = Uanis(C44A) = Uanis(C23A) = Uanis(C24A) =
Uanis(C47A)
Uanis(C28A) = Uanis(C32A) = Uanis(C57A) = Uanis(C61A) = Uanis(C51A) =
Uanis(C36A)
Uanis(P4) = Uanis(C27A)
Uanis(P4) = Uanis(C27)
Uanis(P4) = Uanis(C28A)
Uanis(P4) = Uanis(C28)
4. Others
 Sof(F22A)=Sof(B6A)=Sof(F7A)=Sof(F8A)=Sof(F45A)=1-FVAR(1)
 Sof(P6)=Sof(F7)=Sof(F8)=Sof(F22)=Sof(F33)=Sof(F38)=Sof(F45)=FVAR(1)
 Sof(P1A)=Sof(F6A)=Sof(F1A)=Sof(F9A)=Sof(F3A)=Sof(F2A)=Sof(F12A)=1-FVAR(2)
 Sof(P1)=Sof(F3)=Sof(F9)=Sof(F2)=Sof(F6)=Sof(F1)=Sof(F12)=FVAR(2)
 Sof(C27A)=Sof(C53A)=Sof(H53A)=Sof(C44A)=Sof(H44A)=Sof(C23A)=Sof(H23A)=
 Sof(C24A)=Sof(H24A)=Sof(C47A)=Sof(H47A)=1-FVAR(3)
 Sof(C27)=Sof(C53)=Sof(H53)=Sof(C44)=Sof(H44)=Sof(C23)=Sof(H23)=Sof(C24)=
 Sof(H24)=Sof(C47)=Sof(H47)=FVAR(3)
 Sof(C28A)=Sof(C32A)=Sof(H32A)=Sof(C57A)=Sof(H57A)=Sof(C61A)=Sof(H61A)=
 Sof(C51A)=Sof(H51A)=Sof(C36A)=Sof(H36A)=1-FVAR(4)
 Sof(C28)=Sof(C32)=Sof(H32)=Sof(C57)=Sof(H57)=Sof(C61)=Sof(H61)=Sof(C51)=
 Sof(H51)=Sof(C36)=Sof(H36)=FVAR(4)
5.a Ternary CH refined with riding coordinates:
 C15(H15)
5.b Aromatic/amide H refined with riding coordinates:
 C11(H11), C21(H21), C53(H53), C44(H44), C23(H23), C24(H24), C47(H47),
 C32(H32), C57(H57), C61(H61), C51(H51), C36(H36), C17(H17), C10(H10), C25(H25),
  C18(H18), C48(H48), C39(H39), C43(H43), C19(H19), C22(H22), C20(H20), C6(H6),
 C16(H16), C9(H9), C2(H2), C1(H1), C13(H13), C3(H3), C4(H4), C8(H8), C5(H5),
 C53A(H53A), C44A(H44A), C23A(H23A), C24A(H24A), C47A(H47A), C32A(H32A),
 C57A(H57A), C61A(H61A), C51A(H51A), C36A(H36A)
5.c Fitted hexagon refined as free rotating group:
 C27(C53,C44,C23,C24,C47), C28(C32,C57,C61,C51,C36), C27A(C53A,C44A,C23A,C24A,
 C47A), C28A(C32A,C57A,C61A,C51A,C36A)
;
_olex2_submission_special_instructions 'No special instructions were received'

loop_
_space_group_symop_operation_xyz
'x, y, z'
'-x, y+1/2, -z+1/2'
'-x, -y, -z'
'x, -y-1/2, z-1/2'

loop_
_atom_site_label
_atom_site_type_symbol
_atom_site_fract_x
_atom_site_fract_y
_atom_site_fract_z
_atom_site_U_iso_or_equiv
_atom_site_adp_type
_atom_site_occupancy
_atom_site_site_symmetry_order
_atom_site_calc_flag
_atom_site_refinement_flags_posn
_atom_site_refinement_flags_adp
_atom_site_refinement_flags_occupancy
_atom_site_disorder_assembly
_atom_site_disorder_group
Ni1 Ni 0.20973(7) -0.29483(12) 0.24664(8) 0.0220(4) Uani 1 1 d . . . . .
P3 P 0.32344(13) -0.3141(2) 0.24861(14) 0.0178(6) Uani 1 1 d . . . . .
P4 P 0.16245(17) -0.4401(3) 0.17650(17) 0.0319(6) Uani 1 1 d D . . . .
P6 P 0.3979(3) 0.1532(5) 0.3817(3) 0.0347(16) Uani 0.582(12) 1 d D . P A 1
F7 F 0.3319(9) 0.0754(13) 0.3641(8) 0.0347(16) Uani 0.582(12) 1 d D . P A 1
F8 F 0.3658(7) 0.2504(10) 0.4243(6) 0.0347(16) Uani 0.582(12) 1 d D . P A 1
C11 C 0.2787(7) -0.4559(12) 0.0061(6) 0.036(3) Uani 1 1 d . . . . .
H11 H 0.306384 -0.419676 -0.027657 0.043 Uiso 1 1 calc R . . . .
C12 C 0.3585(5) -0.4472(10) 0.2034(6) 0.023(2) Uani 1 1 d . . . . .
C14 C 0.2102(5) -0.4771(10) 0.0996(6) 0.025(2) Uani 1 1 d . . . . .
C15 C 0.2455(6) -0.3916(11) 0.0593(6) 0.032(3) Uani 1 1 d . . . . .
H15 H 0.248189 -0.299985 0.068111 0.038 Uiso 1 1 calc R . . . .
C21 C 0.4055(5) -0.4394(10) 0.1488(6) 0.027(2) Uani 1 1 d . . . . .
H21 H 0.425223 -0.365577 0.131792 0.033 Uiso 1 1 calc R . . . .
F22 F 0.4242(7) 0.0691(10) 0.4445(6) 0.0347(16) Uani 0.582(12) 1 d D . P A 1
C27 C 0.0734(4) -0.4144(11) 0.1366(6) 0.0319(6) Uani 0.695(12) 1 d D . P B 1
C53 C 0.0663(4) -0.3295(10) 0.0796(6) 0.0319(6) Uani 0.695(12) 1 d DG . P B 1
H53 H 0.105668 -0.281821 0.069193 0.038 Uiso 0.695(12) 1 calc R . P B 1
C44 C 0.0014(5) -0.3146(10) 0.0377(5) 0.0319(6) Uani 0.695(12) 1 d DG . P B 1
H44 H -0.003495 -0.256601 -0.001274 0.038 Uiso 0.695(12) 1 calc R . P B 1
C23 C -0.0563(4) -0.3844(11) 0.0528(6) 0.0319(6) Uani 0.695(12) 1 d DG . P B 1
H23 H -0.100572 -0.374147 0.024239 0.038 Uiso 0.695(12) 1 calc R . P B 1
C24 C -0.0491(4) -0.4692(11) 0.1099(6) 0.0319(6) Uani 0.695(12) 1 d DG . P B 1
H24 H -0.088488 -0.516917 0.120219 0.038 Uiso 0.695(12) 1 calc R . P B 1
C47 C 0.0158(5) -0.4842(10) 0.1517(6) 0.0319(6) Uani 0.695(12) 1 d DG . P B 1
H47 H 0.020675 -0.542139 0.190687 0.038 Uiso 0.695(12) 1 calc R . P B 1
C28 C 0.1611(8) -0.5854(9) 0.2288(7) 0.0319(6) Uani 0.595(17) 1 d D . P B 1
C32 C 0.1962(8) -0.5901(9) 0.2990(6) 0.0319(6) Uani 0.595(17) 1 d DG . P B 1
H32 H 0.218015 -0.517636 0.320532 0.038 Uiso 0.595(17) 1 calc R . P B 1
C57 C 0.1992(8) -0.7009(11) 0.3378(5) 0.0319(6) Uani 0.595(17) 1 d DG . P B 1
H57 H 0.223146 -0.704123 0.385812 0.038 Uiso 0.595(17) 1 calc R . P B 1
C61 C 0.1672(9) -0.8070(8) 0.3064(7) 0.0319(6) Uani 0.595(17) 1 d DG . P B 1
H61 H 0.169302 -0.882663 0.332873 0.038 Uiso 0.595(17) 1 calc R . P B 1
C51 C 0.1322(8) -0.8022(9) 0.2361(7) 0.0319(6) Uani 0.595(17) 1 d DG . P B 1
H51 H 0.110328 -0.874716 0.214655 0.038 Uiso 0.595(17) 1 calc R . P B 1
C36 C 0.1291(8) -0.6915(11) 0.1974(6) 0.0319(6) Uani 0.595(17) 1 d DG . P B 1
H36 H 0.105196 -0.688229 0.149374 0.038 Uiso 0.595(17) 1 calc R . P B 1
F33 F 0.4706(6) 0.2272(10) 0.3996(6) 0.0347(16) Uani 0.582(12) 1 d D . P A 1
C35 C 0.3661(5) -0.3310(9) 0.3409(5) 0.020(2) Uani 1 1 d . . . . .
C17 C 0.3980(5) -0.2263(10) 0.3772(6) 0.024(2) Uani 1 1 d . . . . .
H17 H 0.398196 -0.148540 0.353019 0.029 Uiso 1 1 calc R . . . .
C10 C 0.4293(6) -0.2383(11) 0.4491(6) 0.027(2) Uani 1 1 d . . . . .
H10 H 0.449623 -0.167358 0.473890 0.033 Uiso 1 1 calc R . . . .
C25 C 0.4312(7) -0.3489(12) 0.4843(6) 0.038(3) Uani 1 1 d . . . . .
H25 H 0.453882 -0.355638 0.532690 0.046 Uiso 1 1 calc R . . . .
C18 C 0.3992(7) -0.4544(12) 0.4486(6) 0.039(3) Uani 1 1 d . . . . .
H18 H 0.399202 -0.532203 0.472776 0.047 Uiso 1 1 calc R . . . .
C48 C 0.3682(6) -0.4416(10) 0.3783(6) 0.029(2) Uani 1 1 d . . . . .
H48 H 0.347193 -0.512633 0.354174 0.035 Uiso 1 1 calc R . . . .
F38 F 0.4352(6) 0.0585(9) 0.3296(6) 0.0347(16) Uani 0.582(12) 1 d D . P A 1
C39 C 0.1295(7) -0.2753(12) 0.3158(8) 0.044(3) Uani 1 1 d . . . . .
H39 H 0.100248 -0.341382 0.328190 0.053 Uiso 1 1 calc R . . . .
C43 C 0.1919(7) -0.2397(12) 0.3547(7) 0.039(3) Uani 1 1 d . . . . .
H43 H 0.212629 -0.273136 0.399766 0.047 Uiso 1 1 calc R . . . .
C19 C 0.2199(7) -0.1412(11) 0.3135(7) 0.037(3) Uani 1 1 d . . . . .
H19 H 0.264729 -0.103361 0.325202 0.044 Uiso 1 1 calc R . . . .
C22 C 0.1710(7) -0.1101(11) 0.2539(8) 0.038(3) Uani 1 1 d . . . . .
H22 H 0.174164 -0.044246 0.220341 0.046 Uiso 1 1 calc R . . . .
C20 C 0.1160(7) -0.1977(13) 0.2543(8) 0.047(4) Uani 1 1 d . . . . .
H20 H 0.076015 -0.203477 0.218667 0.057 Uiso 1 1 calc R . . . .
F45 F 0.3852(6) 0.2275(9) 0.3109(5) 0.0347(16) Uani 0.582(12) 1 d D . P A 1
Co1 Co 0.31217(7) -0.51837(13) 0.10899(8) 0.0225(4) Uani 1 1 d . . . . .
P1 P -0.1665(4) -0.0254(7) -0.0257(4) 0.0533(16) Uani 0.618(10) 1 d D . P C 1
C6 C 0.4174(6) -0.5643(13) 0.1243(8) 0.041(3) Uani 1 1 d . . . . .
H6 H 0.446688 -0.587888 0.088593 0.050 Uiso 1 1 calc R . . . .
C7 C 0.3676(5) -0.1853(9) 0.2101(5) 0.018(2) Uani 1 1 d . . . . .
C16 C 0.4409(6) -0.1749(10) 0.2212(5) 0.024(2) Uani 1 1 d . . . . .
H16 H 0.468133 -0.234880 0.249771 0.029 Uiso 1 1 calc R . . . .
C9 C 0.4738(6) -0.0777(10) 0.1907(6) 0.029(2) Uani 1 1 d . . . . .
H9 H 0.523721 -0.070917 0.197658 0.035 Uiso 1 1 calc R . . . .
C2 C 0.4334(7) 0.0105(10) 0.1498(6) 0.032(3) Uani 1 1 d . . . . .
H2 H 0.455931 0.078239 0.129204 0.038 Uiso 1 1 calc R . . . .
C1 C 0.3627(7) 0.0010(9) 0.1389(7) 0.033(3) Uani 1 1 d . . . . .
H1 H 0.335799 0.061871 0.110722 0.039 Uiso 1 1 calc R . . . .
C13 C 0.3289(6) -0.0973(10) 0.1687(6) 0.025(2) Uani 1 1 d . . . . .
H13 H 0.279012 -0.103907 0.160601 0.031 Uiso 1 1 calc R . . . .
C3 C 0.3774(7) -0.6437(11) 0.1631(8) 0.040(3) Uani 1 1 d . . . . .
H3 H 0.374954 -0.731380 0.157610 0.048 Uiso 1 1 calc R . . . .
C4 C 0.3417(6) -0.5745(9) 0.2113(6) 0.027(2) Uani 1 1 d . . . . .
H4 H 0.311451 -0.607108 0.243778 0.032 Uiso 1 1 calc R . . . .
C8 C 0.2195(6) -0.5995(10) 0.0702(6) 0.030(3) Uani 1 1 d . . . . .
H8 H 0.200711 -0.675132 0.085780 0.035 Uiso 1 1 calc R . . . .
F3 F -0.2024(7) 0.1014(11) -0.0396(8) 0.0533(16) Uani 0.618(10) 1 d D . P C 1
F9 F -0.1305(7) -0.1577(12) -0.0109(7) 0.0533(16) Uani 0.618(10) 1 d D . P C 1
C5 C 0.2633(6) -0.5838(12) 0.0121(7) 0.036(3) Uani 1 1 d . . . . .
H5 H 0.278955 -0.648403 -0.016962 0.043 Uiso 1 1 calc R . . . .
F2 F -0.2005(7) -0.0758(12) -0.1001(7) 0.0533(16) Uani 0.618(10) 1 d D . P C 1
F6 F -0.1307(7) 0.0121(13) 0.0484(7) 0.0533(16) Uani 0.618(10) 1 d D . P C 1
F1 F -0.1023(7) 0.0112(13) -0.0649(7) 0.0533(16) Uani 0.618(10) 1 d D . P C 1
F12 F -0.2339(7) -0.0774(11) 0.0076(7) 0.0533(16) Uani 0.618(10) 1 d D . P C 1
F22A F 0.4546(11) 0.098(2) 0.4121(13) 0.068(4) Uani 0.418(12) 1 d D . P A 2
B6A B 0.3899(12) 0.159(2) 0.3924(13) 0.068(4) Uani 0.418(12) 1 d D . P A 2
F7A F 0.3338(15) 0.068(2) 0.3764(16) 0.068(4) Uani 0.418(12) 1 d D . P A 2
F8A F 0.3766(12) 0.225(2) 0.4587(11) 0.068(4) Uani 0.418(12) 1 d D . P A 2
F45A F 0.3724(12) 0.2559(19) 0.3401(12) 0.068(4) Uani 0.418(12) 1 d D . P A 2
P1A P -0.1587(11) -0.014(2) -0.0219(13) 0.121(2) Uani 0.382(10) 1 d D U P C 2
F6A F -0.1453(17) -0.090(3) 0.0470(15) 0.121(2) Uani 0.382(10) 1 d D . P C 2
F1A F -0.1036(16) 0.081(3) 0.0158(18) 0.121(2) Uani 0.382(10) 1 d D . P C 2
F9A F -0.0927(15) -0.083(3) -0.0497(18) 0.121(2) Uani 0.382(10) 1 d D . P C 2
F3A F -0.2206(15) 0.064(3) 0.0003(19) 0.121(2) Uani 0.382(10) 1 d D . P C 2
F2A F -0.1595(18) 0.064(3) -0.0915(16) 0.121(2) Uani 0.382(10) 1 d D . P C 2
F12A F -0.2102(16) -0.114(3) -0.0593(19) 0.121(2) Uani 0.382(10) 1 d D . P C 2
C27A C 0.0822(8) -0.399(2) 0.1136(13) 0.0319(6) Uani 0.305(12) 1 d D U P B 2
C53A C 0.0839(9) -0.303(2) 0.0635(13) 0.0319(6) Uani 0.305(12) 1 d DG . P B 2
H53A H 0.127636 -0.266839 0.055754 0.038 Uiso 0.305(12) 1 calc R . P B 2
C44A C 0.0217(11) -0.261(2) 0.0248(12) 0.0319(6) Uani 0.305(12) 1 d DG . P B 2
H44A H 0.022809 -0.195811 -0.009435 0.038 Uiso 0.305(12) 1 calc R . P B 2
C23A C -0.0423(9) -0.315(2) 0.0362(13) 0.0319(6) Uani 0.305(12) 1 d DG . P B 2
H23A H -0.084852 -0.286060 0.009690 0.038 Uiso 0.305(12) 1 calc R . P B 2
C24A C -0.0440(8) -0.411(2) 0.0862(14) 0.0319(6) Uani 0.305(12) 1 d DG . P B 2
H24A H -0.087686 -0.447336 0.094003 0.038 Uiso 0.305(12) 1 calc R . P B 2
C47A C 0.0183(10) -0.453(2) 0.1250(13) 0.0319(6) Uani 0.305(12) 1 d DG . P B 2
H47A H 0.017141 -0.518365 0.159193 0.038 Uiso 0.305(12) 1 calc R . P B 2
C28A C 0.1455(12) -0.5852(13) 0.2183(9) 0.0319(6) Uani 0.405(17) 1 d D U P B 2
C32A C 0.1721(11) -0.5991(13) 0.2911(9) 0.0319(6) Uani 0.405(17) 1 d DG . P B 2
H32A H 0.195527 -0.531765 0.316867 0.038 Uiso 0.405(17) 1 calc R . P B 2
C57A C 0.1646(12) -0.7116(15) 0.3262(8) 0.0319(6) Uani 0.405(17) 1 d DG . P B 2
H57A H 0.182803 -0.721086 0.375930 0.038 Uiso 0.405(17) 1 calc R . P B 2
C61A C 0.1304(13) -0.8102(12) 0.2885(10) 0.0319(6) Uani 0.405(17) 1 d DG . P B 2
H61A H 0.125208 -0.887020 0.312482 0.038 Uiso 0.405(17) 1 calc R . P B 2
C51A C 0.1037(12) -0.7963(13) 0.2157(10) 0.0319(6) Uani 0.405(17) 1 d DG . P B 2
H51A H 0.080337 -0.863635 0.189971 0.038 Uiso 0.405(17) 1 calc R . P B 2
C36A C 0.1113(11) -0.6838(16) 0.1806(8) 0.0319(6) Uani 0.405(17) 1 d DG . P B 2
H36A H 0.093060 -0.674315 0.130906 0.038 Uiso 0.405(17) 1 calc R . P B 2

loop_
_atom_site_aniso_label
_atom_site_aniso_U_11
_atom_site_aniso_U_22
_atom_site_aniso_U_33
_atom_site_aniso_U_23
_atom_site_aniso_U_13
_atom_site_aniso_U_12
Ni1 0.0194(7) 0.0134(6) 0.0323(8) -0.0035(5) -0.0005(5) 0.0016(5)
P3 0.0179(12) 0.0097(11) 0.0237(13) -0.0004(9) -0.0054(10) -0.0011(9)
P4 0.0318(6) 0.0318(6) 0.0319(6) -0.00002(7) 0.00378(10) -0.00001(7)
P6 0.046(3) 0.020(2) 0.038(2) -0.0022(15) 0.0058(17) -0.0100(17)
F7 0.046(3) 0.020(2) 0.038(2) -0.0022(15) 0.0058(17) -0.0100(17)
F8 0.046(3) 0.020(2) 0.038(2) -0.0022(15) 0.0058(17) -0.0100(17)
C11 0.041(7) 0.040(7) 0.023(6) 0.001(5) -0.009(5) -0.002(6)
C12 0.023(5) 0.020(5) 0.023(5) -0.003(4) -0.007(4) 0.001(4)
C14 0.015(5) 0.024(5) 0.035(6) -0.015(5) -0.006(4) 0.000(4)
C15 0.028(6) 0.024(6) 0.038(7) -0.002(5) -0.018(5) 0.000(5)
C21 0.016(5) 0.023(5) 0.041(6) -0.011(5) -0.003(4) -0.005(4)
F22 0.046(3) 0.020(2) 0.038(2) -0.0022(15) 0.0058(17) -0.0100(17)
C27 0.0318(6) 0.0318(6) 0.0319(6) -0.00002(7) 0.00378(10) -0.00001(7)
C53 0.0318(6) 0.0318(6) 0.0319(6) -0.00002(7) 0.00378(10) -0.00001(7)
C44 0.0318(6) 0.0318(6) 0.0319(6) -0.00002(7) 0.00378(10) -0.00001(7)
C23 0.0318(6) 0.0318(6) 0.0319(6) -0.00002(7) 0.00378(10) -0.00001(7)
C24 0.0318(6) 0.0318(6) 0.0319(6) -0.00002(7) 0.00378(10) -0.00001(7)
C47 0.0318(6) 0.0318(6) 0.0319(6) -0.00002(7) 0.00378(10) -0.00001(7)
C28 0.0318(6) 0.0318(6) 0.0319(6) -0.00002(7) 0.00378(10) -0.00001(7)
C32 0.0318(6) 0.0318(6) 0.0319(6) -0.00002(7) 0.00378(10) -0.00001(7)
C57 0.0318(6) 0.0318(6) 0.0319(6) -0.00002(7) 0.00378(10) -0.00001(7)
C61 0.0318(6) 0.0318(6) 0.0319(6) -0.00002(7) 0.00378(10) -0.00001(7)
C51 0.0318(6) 0.0318(6) 0.0319(6) -0.00002(7) 0.00378(10) -0.00001(7)
C36 0.0318(6) 0.0318(6) 0.0319(6) -0.00002(7) 0.00378(10) -0.00001(7)
F33 0.046(3) 0.020(2) 0.038(2) -0.0022(15) 0.0058(17) -0.0100(17)
C35 0.025(5) 0.014(5) 0.021(5) 0.000(4) -0.005(4) 0.005(4)
C17 0.025(5) 0.021(5) 0.026(5) 0.001(4) -0.003(4) -0.004(4)
C10 0.033(6) 0.026(6) 0.022(5) -0.002(4) 0.000(4) 0.000(5)
C25 0.050(8) 0.039(7) 0.023(6) -0.004(5) -0.007(5) 0.006(6)
C18 0.058(8) 0.036(7) 0.022(6) 0.005(5) 0.002(5) -0.017(6)
C48 0.037(6) 0.016(5) 0.033(6) 0.001(4) 0.004(5) -0.009(5)
F38 0.046(3) 0.020(2) 0.038(2) -0.0022(15) 0.0058(17) -0.0100(17)
C39 0.048(8) 0.029(7) 0.061(9) -0.010(6) 0.028(7) 0.003(6)
C43 0.049(8) 0.029(6) 0.038(7) -0.011(5) 0.003(6) 0.008(6)
C19 0.041(7) 0.022(6) 0.047(8) -0.014(5) 0.005(6) -0.004(5)
C22 0.044(7) 0.014(5) 0.057(8) -0.004(5) 0.006(6) 0.015(5)
C20 0.029(7) 0.047(8) 0.062(9) -0.026(7) -0.004(6) 0.017(6)
F45 0.046(3) 0.020(2) 0.038(2) -0.0022(15) 0.0058(17) -0.0100(17)
Co1 0.0208(7) 0.0163(7) 0.0289(8) -0.0077(6) -0.0032(6) 0.0000(6)
P1 0.059(3) 0.044(3) 0.053(3) 0.0091(19) -0.008(2) 0.014(2)
C6 0.022(6) 0.049(8) 0.052(8) -0.024(6) -0.002(5) 0.011(6)
C7 0.023(5) 0.012(5) 0.018(5) -0.001(4) -0.004(4) 0.000(4)
C16 0.028(6) 0.027(6) 0.016(5) -0.004(4) -0.005(4) -0.002(4)
C9 0.035(6) 0.019(5) 0.031(6) -0.002(5) -0.004(5) -0.011(5)
C2 0.046(7) 0.019(5) 0.031(6) -0.009(5) 0.008(5) -0.013(5)
C1 0.044(7) 0.008(5) 0.042(7) 0.001(4) -0.007(5) 0.006(5)
C13 0.029(6) 0.018(5) 0.029(6) 0.000(4) -0.002(4) 0.005(4)
C3 0.038(7) 0.022(6) 0.057(8) -0.020(6) -0.010(6) 0.013(5)
C4 0.034(6) 0.011(5) 0.032(6) -0.005(4) -0.009(5) 0.004(4)
C8 0.033(6) 0.022(6) 0.032(6) -0.012(5) -0.007(5) -0.003(5)
F3 0.059(3) 0.044(3) 0.053(3) 0.0091(19) -0.008(2) 0.014(2)
F9 0.059(3) 0.044(3) 0.053(3) 0.0091(19) -0.008(2) 0.014(2)
C5 0.025(6) 0.039(7) 0.039(7) -0.013(6) -0.012(5) -0.008(5)
F2 0.059(3) 0.044(3) 0.053(3) 0.0091(19) -0.008(2) 0.014(2)
F6 0.059(3) 0.044(3) 0.053(3) 0.0091(19) -0.008(2) 0.014(2)
F1 0.059(3) 0.044(3) 0.053(3) 0.0091(19) -0.008(2) 0.014(2)
F12 0.059(3) 0.044(3) 0.053(3) 0.0091(19) -0.008(2) 0.014(2)
F22A 0.067(8) 0.057(7) 0.082(10) -0.007(6) 0.009(7) 0.007(6)
B6A 0.067(8) 0.057(7) 0.082(10) -0.007(6) 0.009(7) 0.007(6)
F7A 0.067(8) 0.057(7) 0.082(10) -0.007(6) 0.009(7) 0.007(6)
F8A 0.067(8) 0.057(7) 0.082(10) -0.007(6) 0.009(7) 0.007(6)
F45A 0.067(8) 0.057(7) 0.082(10) -0.007(6) 0.009(7) 0.007(6)
P1A 0.121(2) 0.121(2) 0.121(2) 0.00000(10) 0.0144(3) 0.00000(10)
F6A 0.121(2) 0.121(2) 0.121(2) 0.00000(10) 0.0144(3) 0.00000(10)
F1A 0.121(2) 0.121(2) 0.121(2) 0.00000(10) 0.0144(3) 0.00000(10)
F9A 0.121(2) 0.121(2) 0.121(2) 0.00000(10) 0.0144(3) 0.00000(10)
F3A 0.121(2) 0.121(2) 0.121(2) 0.00000(10) 0.0144(3) 0.00000(10)
F2A 0.121(2) 0.121(2) 0.121(2) 0.00000(10) 0.0144(3) 0.00000(10)
F12A 0.121(2) 0.121(2) 0.121(2) 0.00000(10) 0.0144(3) 0.00000(10)
C27A 0.0318(6) 0.0318(6) 0.0319(6) -0.00002(7) 0.00378(10) -0.00001(7)
C53A 0.0318(6) 0.0318(6) 0.0319(6) -0.00002(7) 0.00378(10) -0.00001(7)
C44A 0.0318(6) 0.0318(6) 0.0319(6) -0.00002(7) 0.00378(10) -0.00001(7)
C23A 0.0318(6) 0.0318(6) 0.0319(6) -0.00002(7) 0.00378(10) -0.00001(7)
C24A 0.0318(6) 0.0318(6) 0.0319(6) -0.00002(7) 0.00378(10) -0.00001(7)
C47A 0.0318(6) 0.0318(6) 0.0319(6) -0.00002(7) 0.00378(10) -0.00001(7)
C28A 0.0318(6) 0.0318(6) 0.0319(6) -0.00002(7) 0.00378(10) -0.00001(7)
C32A 0.0318(6) 0.0318(6) 0.0319(6) -0.00002(7) 0.00378(10) -0.00001(7)
C57A 0.0318(6) 0.0318(6) 0.0319(6) -0.00002(7) 0.00378(10) -0.00001(7)
C61A 0.0318(6) 0.0318(6) 0.0319(6) -0.00002(7) 0.00378(10) -0.00001(7)
C51A 0.0318(6) 0.0318(6) 0.0319(6) -0.00002(7) 0.00378(10) -0.00001(7)
C36A 0.0318(6) 0.0318(6) 0.0319(6) -0.00002(7) 0.00378(10) -0.00001(7)

loop_
_atom_type_symbol
_atom_type_description
_atom_type_scat_dispersion_real
_atom_type_scat_dispersion_imag
_atom_type_scat_source
C C 0.0035 0.0016 'International Tables Vol C Tables 4.2.6.8 and 6.1.1.4'
H H 0.0000 0.0000 'International Tables Vol C Tables 4.2.6.8 and 6.1.1.4'
B B 0.0013 0.0007 'International Tables Vol C Tables 4.2.6.8 and 6.1.1.4'
Co Co 0.3565 0.9658 'International Tables Vol C Tables 4.2.6.8 and 6.1.1.4'
F F 0.0179 0.0103 'International Tables Vol C Tables 4.2.6.8 and 6.1.1.4'
Ni Ni 0.3566 1.1249 'International Tables Vol C Tables 4.2.6.8 and 6.1.1.4'
P P 0.1043 0.0967 'International Tables Vol C Tables 4.2.6.8 and 6.1.1.4'

loop_
_geom_angle_atom_site_label_1
_geom_angle_atom_site_label_2
_geom_angle_atom_site_label_3
_geom_angle
_geom_angle_site_symmetry_1
_geom_angle_site_symmetry_3
_geom_angle_publ_flag
P4 Ni1 P3 106.59(12) . . ?
C39 Ni1 P3 142.2(4) . . ?
C39 Ni1 P4 98.8(4) . . ?
C39 Ni1 C43 37.5(5) . . ?
C39 Ni1 C22 65.7(5) . . ?
C43 Ni1 P3 106.2(4) . . ?
C43 Ni1 P4 131.1(4) . . ?
C19 Ni1 P3 92.5(4) . . ?
C19 Ni1 P4 160.8(4) . . ?
C19 Ni1 C39 65.2(5) . . ?
C19 Ni1 C43 40.0(5) . . ?
C19 Ni1 C22 38.9(5) . . ?
C19 Ni1 C20 65.1(5) . . ?
C22 Ni1 P3 116.1(4) . . ?
C22 Ni1 P4 126.2(4) . . ?
C22 Ni1 C43 65.8(5) . . ?
C20 Ni1 P3 155.0(4) . . ?
C20 Ni1 P4 95.9(4) . . ?
C20 Ni1 C39 39.1(6) . . ?
C20 Ni1 C43 64.4(5) . . ?
C20 Ni1 C22 39.1(5) . . ?
C12 P3 Ni1 119.1(3) . . ?
C35 P3 Ni1 111.2(4) . . ?
C35 P3 C12 101.8(5) . . ?
C35 P3 C7 105.6(5) . . ?
C7 P3 Ni1 115.5(3) . . ?
C7 P3 C12 101.9(5) . . ?
C14 P4 Ni1 114.5(4) . . ?
C14 P4 C28 105.3(6) . . ?
C14 P4 C27A 90.8(9) . . ?
C27 P4 Ni1 116.3(4) . . ?
C27 P4 C14 104.5(5) . . ?
C27 P4 C28 106.0(6) . . ?
C28 P4 Ni1 109.3(4) . . ?
C27A P4 Ni1 117.3(9) . . ?
C28A P4 Ni1 117.2(6) . . ?
C28A P4 C14 106.3(8) . . ?
C28A P4 C27A 107.4(10) . . ?
F7 P6 F33 176.2(9) . . ?
F7 P6 F38 86.4(9) . . ?
F7 P6 F45 93.6(6) . . ?
F8 P6 F7 96.8(9) . . ?
F8 P6 F22 97.8(7) . . ?
F8 P6 F33 86.7(7) . . ?
F8 P6 F38 174.0(7) . . ?
F8 P6 F45 93.0(6) . . ?
F22 P6 F7 91.5(7) . . ?
F22 P6 F33 86.5(7) . . ?
F22 P6 F38 87.2(7) . . ?
F22 P6 F45 167.5(8) . . ?
F33 P6 F38 90.3(7) . . ?
F45 P6 F33 87.8(6) . . ?
F45 P6 F38 81.7(6) . . ?
C15 C11 Co1 68.3(6) . . ?
C15 C11 C5 107.9(11) . . ?
C5 C11 Co1 69.6(7) . . ?
P3 C12 Co1 123.3(5) . . ?
C21 C12 P3 124.9(8) . . ?
C21 C12 Co1 70.0(6) . . ?
C4 C12 P3 127.6(9) . . ?
C4 C12 C21 107.3(9) . . ?
C4 C12 Co1 68.9(6) . . ?
P4 C14 Co1 123.9(6) . . ?
C15 C14 P4 126.0(8) . . ?
C15 C14 Co1 70.4(6) . . ?
C15 C14 C8 107.9(10) . . ?
C8 C14 P4 126.1(9) . . ?
C8 C14 Co1 70.4(6) . . ?
C11 C15 Co1 71.0(7) . . ?
C14 C15 C11 109.4(10) . . ?
C14 C15 Co1 68.4(6) . . ?
C12 C21 Co1 68.6(6) . . ?
C12 C21 C6 107.6(10) . . ?
C6 C21 Co1 70.2(6) . . ?
C53 C27 P4 114.7(6) . . ?
C53 C27 C47 120.0 . . ?
C47 C27 P4 124.7(6) . . ?
C44 C53 C27 120.0 . . ?
C23 C44 C53 120.0 . . ?
C44 C23 C24 120.0 . . ?
C23 C24 C47 120.0 . . ?
C24 C47 C27 120.0 . . ?
C32 C28 P4 119.2(7) . . ?
C32 C28 C36 120.0 . . ?
C36 C28 P4 120.7(7) . . ?
C28 C32 C57 120.0 . . ?
C61 C57 C32 120.0 . . ?
C51 C61 C57 120.0 . . ?
C61 C51 C36 120.0 . . ?
C51 C36 C28 120.0 . . ?
C17 C35 P3 119.2(8) . . ?
C48 C35 P3 122.9(8) . . ?
C48 C35 C17 117.8(10) . . ?
C10 C17 C35 119.3(10) . . ?
C25 C10 C17 121.5(11) . . ?
C10 C25 C18 119.7(11) . . ?
C48 C18 C25 118.4(11) . . ?
C18 C48 C35 123.2(11) . . ?
C43 C39 Ni1 72.5(8) . . ?
C43 C39 C20 108.8(12) . . ?
C20 C39 Ni1 69.4(7) . . ?
C39 C43 Ni1 70.0(7) . . ?
C39 C43 C19 106.3(12) . . ?
C19 C43 Ni1 66.6(7) . . ?
C43 C19 Ni1 73.4(7) . . ?
C22 C19 Ni1 73.3(7) . . ?
C22 C19 C43 109.7(12) . . ?
C19 C22 Ni1 67.8(6) . . ?
C19 C22 C20 105.3(12) . . ?
C20 C22 Ni1 69.0(7) . . ?
C39 C20 Ni1 71.5(7) . . ?
C39 C20 C22 109.6(12) . . ?
C22 C20 Ni1 71.9(7) . . ?
C11 Co1 C6 113.5(6) . . ?
C12 Co1 C11 137.5(5) . . ?
C12 Co1 C21 41.4(5) . . ?
C12 Co1 C6 69.6(5) . . ?
C12 Co1 C3 69.1(4) . . ?
C12 Co1 C8 138.3(5) . . ?
C12 Co1 C5 177.7(5) . . ?
C14 Co1 C11 69.6(5) . . ?
C14 Co1 C12 108.4(4) . . ?
C14 Co1 C15 41.2(5) . . ?
C14 Co1 C21 138.3(4) . . ?
C14 Co1 C6 176.9(5) . . ?
C14 Co1 C3 137.2(6) . . ?
C14 Co1 C4 108.2(5) . . ?
C14 Co1 C8 42.2(4) . . ?
C14 Co1 C5 70.1(5) . . ?
C15 Co1 C11 40.7(5) . . ?
C15 Co1 C12 109.1(4) . . ?
C15 Co1 C21 111.2(5) . . ?
C15 Co1 C6 141.3(6) . . ?
C15 Co1 C3 177.4(5) . . ?
C15 Co1 C8 69.7(5) . . ?
C15 Co1 C5 68.6(5) . . ?
C21 Co1 C11 111.3(5) . . ?
C21 Co1 C6 41.4(5) . . ?
C21 Co1 C5 138.7(5) . . ?
C3 Co1 C11 141.8(5) . . ?
C3 Co1 C21 68.7(5) . . ?
C3 Co1 C6 40.2(6) . . ?
C3 Co1 C8 110.4(5) . . ?
C3 Co1 C5 113.2(5) . . ?
C4 Co1 C11 177.4(5) . . ?
C4 Co1 C12 41.4(4) . . ?
C4 Co1 C15 136.7(5) . . ?
C4 Co1 C21 69.3(5) . . ?
C4 Co1 C6 68.7(5) . . ?
C4 Co1 C3 40.7(5) . . ?
C4 Co1 C8 109.9(5) . . ?
C4 Co1 C5 140.5(5) . . ?
C8 Co1 C11 69.5(5) . . ?
C8 Co1 C21 179.1(5) . . ?
C8 Co1 C6 138.0(5) . . ?
C8 Co1 C5 41.6(5) . . ?
C5 Co1 C11 40.5(5) . . ?
C5 Co1 C6 112.0(5) . . ?
F3 P1 F9 179.0(10) . . ?
F3 P1 F2 91.8(8) . . ?
F3 P1 F1 93.3(8) . . ?
F3 P1 F12 90.7(7) . . ?
F9 P1 F12 88.4(8) . . ?
F2 P1 F9 88.1(8) . . ?
F2 P1 F12 87.0(8) . . ?
F6 P1 F3 93.3(8) . . ?
F6 P1 F9 86.8(7) . . ?
F6 P1 F2 174.9(9) . . ?
F6 P1 F1 93.4(9) . . ?
F6 P1 F12 92.4(9) . . ?
F1 P1 F9 87.7(8) . . ?
F1 P1 F2 86.8(9) . . ?
F1 P1 F12 172.8(9) . . ?
C21 C6 Co1 68.4(6) . . ?
C3 C6 C21 106.9(11) . . ?
C3 C6 Co1 68.5(7) . . ?
C16 C7 P3 120.6(8) . . ?
C13 C7 P3 120.0(8) . . ?
C13 C7 C16 119.3(10) . . ?
C9 C16 C7 120.0(10) . . ?
C16 C9 C2 119.5(11) . . ?
C1 C2 C9 120.8(11) . . ?
C2 C1 C13 120.3(10) . . ?
C7 C13 C1 120.1(10) . . ?
C6 C3 Co1 71.3(7) . . ?
C6 C3 C4 109.7(11) . . ?
C4 C3 Co1 69.0(6) . . ?
C12 C4 Co1 69.7(6) . . ?
C3 C4 C12 108.4(11) . . ?
C3 C4 Co1 70.3(7) . . ?
C14 C8 Co1 67.4(6) . . ?
C14 C8 C5 106.4(10) . . ?
C5 C8 Co1 69.9(6) . . ?
C11 C5 Co1 69.9(6) . . ?
C11 C5 C8 108.4(11) . . ?
C8 C5 Co1 68.5(6) . . ?
F22A B6A F7A 110.0(18) . . ?
F22A B6A F8A 104.0(17) . . ?
F22A B6A F45A 129.8(18) . . ?
F7A B6A F8A 107.2(18) . . ?
F45A B6A F7A 104.1(12) . . ?
F45A B6A F8A 99.6(12) . . ?
F6A P1A F1A 86.5(16) . . ?
F6A P1A F9A 87.8(16) . . ?
F6A P1A F3A 97.3(18) . . ?
F6A P1A F2A 170.9(19) . . ?
F6A P1A F12A 91.9(18) . . ?
F1A P1A F9A 86.0(16) . . ?
F3A P1A F1A 91.4(17) . . ?
F3A P1A F9A 174(2) . . ?
F3A P1A F12A 91.8(16) . . ?
F2A P1A F1A 87.5(17) . . ?
F2A P1A F9A 85.0(16) . . ?
F2A P1A F3A 89.7(17) . . ?
F2A P1A F12A 93.7(17) . . ?
F12A P1A F1A 176.6(19) . . ?
F12A P1A F9A 90.9(17) . . ?
C53A C27A P4 120.6(11) . . ?
C53A C27A C47A 120.0 . . ?
C47A C27A P4 118.7(11) . . ?
C44A C53A C27A 120.0 . . ?
C53A C44A C23A 120.0 . . ?
C44A C23A C24A 120.0 . . ?
C47A C24A C23A 120.0 . . ?
C24A C47A C27A 120.0 . . ?
C32A C28A P4 116.7(9) . . ?
C32A C28A C36A 120.0 . . ?
C36A C28A P4 123.2(9) . . ?
C57A C32A C28A 120.0 . . ?
C32A C57A C61A 120.0 . . ?
C51A C61A C57A 120.0 . . ?
C61A C51A C36A 120.0 . . ?
C51A C36A C28A 120.0 . . ?

loop_
_geom_bond_atom_site_label_1
_geom_bond_atom_site_label_2
_geom_bond_distance
_geom_bond_site_symmetry_2
_geom_bond_publ_flag
Ni1 P3 2.179(3) . ?
Ni1 P4 2.161(3) . ?
Ni1 C39 2.121(13) . ?
Ni1 C43 2.152(13) . ?
Ni1 C19 2.061(11) . ?
Ni1 C22 2.132(11) . ?
Ni1 C20 2.093(12) . ?
P3 C12 1.827(11) . ?
P3 C35 1.812(10) . ?
P3 C7 1.814(10) . ?
P4 C14 1.823(11) . ?
P4 C27 1.793(8) . ?
P4 C28 1.842(8) . ?
P4 C27A 1.863(13) . ?
P4 C28A 1.791(11) . ?
P6 F7 1.516(12) . ?
P6 F8 1.486(11) . ?
P6 F22 1.511(11) . ?
P6 F33 1.601(12) . ?
P6 F38 1.625(13) . ?
P6 F45 1.531(8) . ?
C11 C15 1.414(18) . ?
C11 Co1 2.048(12) . ?
C11 C5 1.416(18) . ?
C12 C21 1.431(16) . ?
C12 Co1 2.014(10) . ?
C12 C4 1.419(15) . ?
C14 C15 1.407(17) . ?
C14 Co1 1.986(10) . ?
C14 C8 1.446(15) . ?
C15 Co1 2.013(11) . ?
C21 Co1 2.032(10) . ?
C21 C6 1.446(16) . ?
C27 C53 1.3900 . ?
C27 C47 1.3900 . ?
C53 C44 1.3900 . ?
C44 C23 1.3900 . ?
C23 C24 1.3900 . ?
C24 C47 1.3900 . ?
C28 C32 1.3900 . ?
C28 C36 1.3900 . ?
C32 C57 1.3900 . ?
C57 C61 1.3900 . ?
C61 C51 1.3900 . ?
C51 C36 1.3900 . ?
C35 C17 1.413(14) . ?
C35 C48 1.376(15) . ?
C17 C10 1.398(15) . ?
C10 C25 1.357(17) . ?
C25 C18 1.416(17) . ?
C18 C48 1.370(16) . ?
C39 C43 1.37(2) . ?
C39 C20 1.41(2) . ?
C43 C19 1.445(19) . ?
C19 C22 1.398(18) . ?
C22 C20 1.414(19) . ?
Co1 C6 2.056(12) . ?
Co1 C3 2.021(12) . ?
Co1 C4 2.004(11) . ?
Co1 C8 2.027(11) . ?
Co1 C5 2.045(11) . ?
P1 F3 1.537(13) . ?
P1 F9 1.590(13) . ?
P1 F2 1.549(15) . ?
P1 F6 1.512(14) . ?
P1 F1 1.548(16) . ?
P1 F12 1.595(15) . ?
C6 C3 1.40(2) . ?
C7 C16 1.395(15) . ?
C7 C13 1.377(14) . ?
C16 C9 1.375(15) . ?
C9 C2 1.391(17) . ?
C2 C1 1.345(17) . ?
C1 C13 1.389(16) . ?
C3 C4 1.401(17) . ?
C8 C5 1.447(18) . ?
F22A B6A 1.410(14) . ?
B6A F7A 1.455(14) . ?
B6A F8A 1.463(14) . ?
B6A F45A 1.434(13) . ?
P1A F6A 1.51(2) . ?
P1A F1A 1.57(2) . ?
P1A F9A 1.60(2) . ?
P1A F3A 1.546(19) . ?
P1A F2A 1.54(2) . ?
P1A F12A 1.57(2) . ?
C27A C53A 1.3900 . ?
C27A C47A 1.3900 . ?
C53A C44A 1.3900 . ?
C44A C23A 1.3900 . ?
C23A C24A 1.3900 . ?
C24A C47A 1.3900 . ?
C28A C32A 1.3900 . ?
C28A C36A 1.3900 . ?
C32A C57A 1.3900 . ?
C57A C61A 1.3900 . ?
C61A C51A 1.3900 . ?
C51A C36A 1.3900 . ?

loop_
_smtbx_masks_void_nr
_smtbx_masks_void_average_x
_smtbx_masks_void_average_y
_smtbx_masks_void_average_z
_smtbx_masks_void_volume
_smtbx_masks_void_count_electrons
_smtbx_masks_void_content
1 -0.016 -0.052 0.164 19.2 6.3 ?
2 0.016 0.052 0.836 19.2 6.3 ?
3 0.016 0.448 0.336 19.2 6.3 ?
4 -0.016 0.552 0.664 19.2 6.3 ?
